data_7027789
loop_
_publ_author_name
'Rao, P. Venkateshwara'
'Pulla Rao, Chebrolu'
'Wegelius, Elina K.'
'Kolehmainen, Erkki'
'Rissanen, Kari'

_publ_section_title
;
 Reactivity of cis-bis(acetylacetonato)dichlorotitanium(IV) towards
 hydroxy-containing ligands: isolation and characterisation of
 products&#x200A;&#x2020;
;
_journal_issue 24
_journal_name_full 'Journal of the Chemical Society, Dalton Transactions'
_journal_page_first 4469
_journal_paper_doi 10.1039/a906985b
_journal_year 1999
_chemical_formula_sum 'C31 H28 O6 Ti'
_chemical_formula_weight 544.43
_chemical_name_systematic
; 
 ? 
;
_space_group_IT_number 14
_symmetry_space_group_name_Hall '-P 2yn'
_symmetry_space_group_name_H-M 'P 1 21/n 1'
_atom_sites_solution_hydrogens geom
_atom_sites_solution_primary direct
_atom_sites_solution_secondary difmap
_audit_creation_method SHELXL
_cell_angle_alpha 90.00
_cell_angle_beta 102.340(13)
_cell_angle_gamma 90.00
_cell_formula_units_Z 4
_cell_length_a 8.2542(13)
_cell_length_b 22.121(4)
_cell_length_c 14.582(2)
_cell_measurement_temperature 293(2)
_cell_volume 2601.0(7)
_computing_structure_refinement 'SHELXL-93 (Sheldrick, 1993)'
_computing_structure_solution 'SHELXS-86 (Sheldrick, 1990)'
_diffrn_ambient_temperature 293(2)
_diffrn_radiation_monochromator graphite
_diffrn_radiation_source 'fine-focus sealed tube'
_diffrn_radiation_type MoK\a
_diffrn_radiation_wavelength 0.71073
_diffrn_reflns_av_R_equivalents 0.0180
_diffrn_reflns_av_sigmaI/netI 0.0497
_diffrn_reflns_limit_h_max 9
_diffrn_reflns_limit_h_min 0
_diffrn_reflns_limit_k_max 26
_diffrn_reflns_limit_k_min 0
_diffrn_reflns_limit_l_max 16
_diffrn_reflns_limit_l_min -17
_diffrn_reflns_number 4896
_diffrn_reflns_theta_max 24.97
_diffrn_reflns_theta_min 2.33
_exptl_absorpt_coefficient_mu 0.374
_exptl_crystal_density_diffrn 1.390
_exptl_crystal_F_000 1136
_refine_diff_density_max 0.243
_refine_diff_density_min -0.311
_refine_diff_density_rms 0.050
_refine_ls_extinction_method none
_refine_ls_goodness_of_fit_all 1.019
_refine_ls_goodness_of_fit_obs 1.145
_refine_ls_matrix_type full
_refine_ls_number_parameters 353
_refine_ls_number_reflns 4562
_refine_ls_number_restraints 0
_refine_ls_restrained_S_all 1.019
_refine_ls_restrained_S_obs 1.145
_refine_ls_R_factor_all 0.0677
_refine_ls_R_factor_obs 0.0376
_refine_ls_shift/esd_max 0.000
_refine_ls_shift/esd_mean 0.000
_refine_ls_structure_factor_coef Fsqd
_refine_ls_weighting_details 'w=1/[\s^2^(Fo^2^)+(0.0509P)^2^+0.0511P] where P=(Fo^2^+2Fc^2^)/3'
_refine_ls_weighting_scheme calc
_refine_ls_wR_factor_all 0.0942
_refine_ls_wR_factor_obs 0.0876
_reflns_number_observed 3229
_reflns_number_total 4562
_reflns_observed_criterion >2sigma(I)
_cod_data_source_file 906985Bsup1.cif
_cod_data_source_block 4a
_cod_depositor_comments
;
The following automatic conversions were performed:

'_refine_ls_weighting_scheme' value 'calc
w=1/[\s^2^(Fo^2^)+(0.0509P)^2^+0.0511P] where P=(Fo^2^+2Fc^2^)/3' was
changed to 'calc'. New tag '_refine_ls_weighting_details' was
created. The value of the new tag was set to
'w=1/[\s^2^(Fo^2^)+(0.0509P)^2^+0.0511P] where P=(Fo^2^+2Fc^2^)/3'.

Automatic conversion script
Id: cif_fix_values 3143 2015-03-26 13:38:13Z robertas 
;
_cod_original_cell_volume 2601.1(7)
_cod_database_code 7027789

loop_
_symmetry_equiv_pos_as_xyz
'x, y, z'
'-x+1/2, y+1/2, -z+1/2'
'-x, -y, -z'
'x-1/2, -y-1/2, z-1/2'

loop_
_atom_site_aniso_label
_atom_site_aniso_U_11
_atom_site_aniso_U_22
_atom_site_aniso_U_33
_atom_site_aniso_U_23
_atom_site_aniso_U_13
_atom_site_aniso_U_12
Ti1 0.0227(2) 0.0234(2) 0.0242(2) -0.0009(2) 0.0062(2) -0.0006(2)
O2 0.0200(8) 0.0264(9) 0.0240(9) -0.0016(7) 0.0046(7) 0.0009(7)
O3 0.0276(9) 0.0227(9) 0.0300(9) 0.0021(7) 0.0088(8) 0.0042(7)
O1 0.0214(8) 0.0262(9) 0.0293(9) -0.0034(7) 0.0069(7) 0.0012(7)
C16 0.044(2) 0.0323(15) 0.0300(14) -0.0014(11) 0.0206(13) 0.0033(12)
O5 0.0261(9) 0.0352(10) 0.0249(9) 0.0026(7) 0.0074(8) -0.0032(8)
O6 0.0256(9) 0.0265(9) 0.0274(9) -0.0009(7) 0.0071(8) -0.0046(7)
O4 0.0332(10) 0.0271(10) 0.0375(10) -0.0055(8) 0.0148(8) -0.0003(8)
C15 0.040(2) 0.0308(14) 0.0236(13) -0.0006(11) 0.0072(11) -0.0047(12)
C3 0.0268(14) 0.049(2) 0.0198(13) 0.0050(12) 0.0065(10) -0.0069(12)
C20 0.0184(12) 0.0307(13) 0.0269(13) 0.0056(11) 0.0011(10) 0.0001(10)
C4 0.0192(12) 0.0371(15) 0.0229(12) 0.0058(11) 0.0009(10) -0.0031(10)
C6 0.051(2) 0.0305(15) 0.045(2) 0.0111(13) 0.0033(14) -0.0086(13)
C2 0.0227(13) 0.042(2) 0.0216(12) -0.0061(11) 0.0063(10) -0.0010(11)
C21 0.0222(12) 0.0204(12) 0.0219(12) 0.0035(10) 0.0064(10) 0.0003(10)
C8 0.0241(13) 0.0292(13) 0.0297(14) 0.0020(11) 0.0062(11) 0.0001(11)
C13 0.0236(12) 0.0189(12) 0.0211(12) 0.0066(9) 0.0070(10) 0.0024(10)
C12 0.0180(11) 0.0180(11) 0.0211(12) 0.0064(9) 0.0055(9) 0.0045(9)
C14 0.0248(13) 0.0271(13) 0.0240(13) 0.0044(10) 0.0067(10) 0.0024(10)
C7 0.039(2) 0.0271(14) 0.039(2) 0.0017(12) 0.0059(13) -0.0021(12)
C18 0.0245(12) 0.0222(12) 0.0278(13) 0.0073(10) 0.0112(10) 0.0033(10)
C9 0.0120(11) 0.0289(13) 0.0241(12) 0.0033(10) 0.0001(9) -0.0019(9)
C10 0.0113(11) 0.0269(12) 0.0237(12) 0.0020(10) 0.0025(9) -0.0003(9)
C11 0.0162(11) 0.0222(12) 0.0209(12) 0.0006(9) 0.0026(9) 0.0007(9)
C19 0.0168(12) 0.0308(14) 0.0313(14) 0.0073(11) 0.0075(10) 0.0056(10)
C29 0.0308(14) 0.0317(15) 0.0352(15) 0.0032(12) 0.0020(12) -0.0029(12)
C5 0.038(2) 0.042(2) 0.0297(14) 0.0108(13) 0.0041(12) -0.0090(13)
C1 0.0138(11) 0.0272(13) 0.0268(13) -0.0008(10) 0.0029(10) -0.0009(10)
C17 0.0274(14) 0.0306(14) 0.0360(15) 0.0038(11) 0.0160(12) 0.0051(11)
C23 0.0255(14) 0.040(2) 0.0303(14) 0.0068(13) 0.0010(11) 0.0039(12)
C24 0.0256(14) 0.0249(13) 0.0367(15) -0.0053(11) 0.0118(12) 0.0001(11)
C22 0.0311(14) 0.0300(13) 0.0246(13) 0.0008(11) 0.0056(11) 0.0060(11)
C27 0.0263(14) 0.0280(14) 0.053(2) -0.0117(13) 0.0103(13) -0.0046(11)
C28 0.046(2) 0.0282(15) 0.048(2) -0.0001(13) 0.0014(14) 0.0088(13)
C25 0.041(2) 0.055(2) 0.031(2) 0.0104(13) 0.0074(13) 0.0043(14)
C26 0.0260(15) 0.044(2) 0.054(2) 0.0052(14) 0.0126(13) -0.0027(12)
C30 0.047(2) 0.033(2) 0.081(2) -0.021(2) 0.024(2) -0.0030(14)
C31 0.069(2) 0.041(2) 0.041(2) 0.0104(14) 0.005(2) 0.006(2)

loop_
_atom_site_label
_atom_site_type_symbol
_atom_site_fract_x
_atom_site_fract_y
_atom_site_fract_z
_atom_site_U_iso_or_equiv
_atom_site_thermal_displace_type
_atom_site_occupancy
_atom_site_calc_flag
_atom_site_refinement_flags
Ti1 Ti 0.27848(5) 0.11183(2) 0.30273(3) 0.02327(12) Uani 1 d .
O2 O 0.3712(2) 0.04659(7) 0.25996(11) 0.0235(4) Uani 1 d .
O3 O 0.2281(2) 0.15180(7) 0.17612(11) 0.0264(4) Uani 1 d .
O1 O 0.0726(2) 0.07508(7) 0.29231(11) 0.0254(4) Uani 1 d .
C16 C 0.4127(3) -0.12615(12) -0.0825(2) 0.0335(6) Uani 1 d .
H16 H 0.4425(3) -0.14777(12) -0.1310(2) 0.040 Uiso 1 calc R
O5 O 0.3468(2) 0.09111(8) 0.43816(11) 0.0285(4) Uani 1 d .
O6 O 0.5046(2) 0.15347(7) 0.32460(11) 0.0263(4) Uani 1 d .
O4 O 0.1881(2) 0.19024(7) 0.34481(12) 0.0315(4) Uani 1 d .
C15 C 0.2447(3) -0.11927(11) -0.0797(2) 0.0313(6) Uani 1 d .
H15 H 0.1633(3) -0.13685(11) -0.1260(2) 0.038 Uiso 1 calc R
C3 C -0.0727(3) -0.05722(12) 0.3944(2) 0.0316(6) Uani 1 d .
H3 H -0.1176(3) -0.06634(12) 0.4460(2) 0.038 Uiso 1 calc R
C20 C 0.5749(3) -0.00396(11) 0.1958(2) 0.0259(5) Uani 1 d .
H20 H 0.6581(3) 0.01401(11) 0.2406(2) 0.031 Uiso 1 calc R
C4 C -0.0462(3) -0.10390(11) 0.3336(2) 0.0270(6) Uani 1 d .
C6 C -0.0580(4) -0.20944(13) 0.2897(2) 0.0430(7) Uani 1 d .
H6 H -0.0822(4) -0.24939(13) 0.3014(2) 0.052 Uiso 1 calc R
C2 C -0.0338(3) 0.00046(12) 0.3788(2) 0.0285(6) Uani 1 d .
H2 H -0.0515(3) 0.03055(12) 0.4201(2) 0.034 Uiso 1 calc R
C21 C 0.4067(3) 0.00652(10) 0.1973(2) 0.0213(5) Uani 1 d .
C8 C 0.0401(3) -0.13659(11) 0.1926(2) 0.0276(6) Uani 1 d .
H8 H 0.0808(3) -0.12791(11) 0.1393(2) 0.033 Uiso 1 calc R
C13 C 0.3203(3) -0.05886(10) 0.0635(2) 0.0209(5) Uani 1 d .
C12 C 0.2790(3) -0.02214(10) 0.1354(2) 0.0188(5) Uani 1 d .
C14 C 0.2003(3) -0.08668(10) -0.0089(2) 0.0250(5) Uani 1 d .
H14 H 0.0885(3) -0.08264(10) -0.0082(2) 0.030 Uiso 1 calc R
C7 C 0.0036(3) -0.19507(12) 0.2100(2) 0.0353(6) Uani 1 d .
H7 H 0.0196(3) -0.22549(12) 0.1688(2) 0.042 Uiso 1 calc R
C18 C 0.4908(3) -0.06717(10) 0.0598(2) 0.0240(5) Uani 1 d .
C9 C 0.0180(3) -0.08883(11) 0.2530(2) 0.0222(5) Uani 1 d .
C10 C 0.0550(3) -0.02716(10) 0.2357(2) 0.0208(5) Uani 1 d .
C11 C 0.1033(3) -0.00851(10) 0.1444(2) 0.0200(5) Uani 1 d .
H11A H 0.0281(3) -0.02831(10) 0.0930(2) 0.024 Uiso 1 calc R
H11B H 0.0854(3) 0.03468(10) 0.1365(2) 0.024 Uiso 1 calc R
C19 C 0.6149(3) -0.03989(10) 0.1296(2) 0.0259(6) Uani 1 d .
H19 H 0.7261(3) -0.04695(10) 0.1298(2) 0.031 Uiso 1 calc R
C29 C 0.1596(3) 0.20209(12) 0.1473(2) 0.0333(6) Uani 1 d .
C5 C -0.0825(3) -0.16523(12) 0.3500(2) 0.0371(7) Uani 1 d .
H5 H -0.1235(3) -0.17526(12) 0.4026(2) 0.045 Uiso 1 calc R
C1 C 0.0334(3) 0.01597(11) 0.3004(2) 0.0228(5) Uani 1 d .
C17 C 0.5314(3) -0.10118(11) -0.0142(2) 0.0300(6) Uani 1 d .
H17 H 0.6424(3) -0.10659(11) -0.0161(2) 0.036 Uiso 1 calc R
C23 C 0.6326(3) 0.11233(12) 0.4705(2) 0.0328(6) Uani 1 d .
H23 H 0.7295(35) 0.1089(12) 0.5152(18) 0.039 Uiso 1 d .
C24 C 0.6343(3) 0.14356(11) 0.3879(2) 0.0283(6) Uani 1 d .
C22 C 0.4903(3) 0.09056(11) 0.4943(2) 0.0286(6) Uani 1 d .
C27 C 0.1236(3) 0.23683(12) 0.3006(2) 0.0355(6) Uani 1 d .
C28 C 0.1029(4) 0.24356(12) 0.2040(2) 0.0421(7) Uani 1 d .
H28 H 0.0355(36) 0.2795(13) 0.1736(19) 0.050 Uiso 1 d .
C25 C 0.4976(4) 0.06475(14) 0.5901(2) 0.0423(7) Uani 1 d .
H25A H 0.6113(4) 0.0602(8) 0.6221(5) 0.063 Uiso 1 calc R
H25B H 0.4440(21) 0.0260(4) 0.5844(2) 0.063 Uiso 1 calc R
H25C H 0.4421(21) 0.0915(4) 0.6252(5) 0.063 Uiso 1 calc R
C26 C 0.7931(3) 0.16851(13) 0.3702(2) 0.0409(7) Uani 1 d .
H26A H 0.8311(12) 0.1436(5) 0.3251(10) 0.061 Uiso 1 calc R
H26B H 0.8752(7) 0.1690(8) 0.4278(3) 0.061 Uiso 1 calc R
H26C H 0.7751(6) 0.2089(3) 0.3463(13) 0.061 Uiso 1 calc R
C30 C 0.0730(4) 0.28690(12) 0.3579(2) 0.0519(9) Uani 1 d .
H30A H -0.0305(13) 0.3037(6) 0.3251(7) 0.078 Uiso 1 calc R
H30B H 0.1566(13) 0.3178(5) 0.3678(13) 0.078 Uiso 1 calc R
H30C H 0.0605(25) 0.2712(2) 0.4174(6) 0.078 Uiso 1 calc R
C31 C 0.1435(4) 0.21467(14) 0.0452(2) 0.0516(8) Uani 1 d .
H31A H 0.2517(4) 0.2196(9) 0.0320(3) 0.077 Uiso 1 calc R
H31B H 0.0803(23) 0.2510(5) 0.0288(4) 0.077 Uiso 1 calc R
H31C H 0.0880(24) 0.1815(5) 0.0092(2) 0.077 Uiso 1 calc R

loop_
_atom_type_symbol
_atom_type_description
_atom_type_scat_dispersion_real
_atom_type_scat_dispersion_imag
_atom_type_scat_source
C C 0.0033 0.0016 'International Tables Vol C Tables 4.2.6.8 and 6.1.1.4'
H H 0.0000 0.0000 'International Tables Vol C Tables 4.2.6.8 and 6.1.1.4'
O O 0.0106 0.0060 'International Tables Vol C Tables 4.2.6.8 and 6.1.1.4'
Ti Ti 0.2776 0.4457 'International Tables Vol C Tables 4.2.6.8 and 6.1.1.4'

loop_
_geom_angle_atom_site_label_1
_geom_angle_atom_site_label_2
_geom_angle_atom_site_label_3
_geom_angle
O2 Ti1 O1 93.99(7)
O2 Ti1 O5 96.18(7)
O1 Ti1 O5 92.33(7)
O2 Ti1 O3 93.10(7)
O1 Ti1 O3 96.39(7)
O5 Ti1 O3 166.79(7)
O2 Ti1 O4 174.55(7)
O1 Ti1 O4 90.55(7)
O5 Ti1 O4 86.64(7)
O3 Ti1 O4 83.38(7)
O2 Ti1 O6 88.50(7)
O1 Ti1 O6 175.66(7)
O5 Ti1 O6 83.87(7)
O3 Ti1 O6 87.01(7)
O4 Ti1 O6 87.16(7)
C21 O2 Ti1 158.14(15)
C29 O3 Ti1 132.5(2)
C1 O1 Ti1 130.07(14)
C17 C16 C15 119.8(2)
C22 O5 Ti1 131.3(2)
C24 O6 Ti1 129.3(2)
C27 O4 Ti1 132.8(2)
C14 C15 C16 120.2(2)
C2 C3 C4 120.9(2)
C19 C20 C21 120.1(2)
C3 C4 C5 121.9(2)
C3 C4 C9 118.8(2)
C5 C4 C9 119.3(2)
C5 C6 C7 120.3(3)
C3 C2 C1 121.0(2)
O2 C21 C12 119.7(2)
O2 C21 C20 118.4(2)
C12 C21 C20 121.9(2)
C7 C8 C9 122.1(2)
C14 C13 C12 123.7(2)
C14 C13 C18 116.7(2)
C12 C13 C18 119.5(2)
C21 C12 C13 118.1(2)
C21 C12 C11 117.5(2)
C13 C12 C11 124.2(2)
C15 C14 C13 122.0(2)
C8 C7 C6 120.2(3)
C17 C18 C19 121.5(2)
C17 C18 C13 119.5(2)
C19 C18 C13 118.9(2)
C8 C9 C4 117.3(2)
C8 C9 C10 122.8(2)
C4 C9 C10 119.8(2)
C1 C10 C9 118.3(2)
C1 C10 C11 120.4(2)
C9 C10 C11 121.1(2)
C12 C11 C10 117.1(2)
C20 C19 C18 121.2(2)
O3 C29 C28 124.3(2)
O3 C29 C31 115.5(2)
C28 C29 C31 120.3(2)
C6 C5 C4 120.9(3)
O1 C1 C10 122.6(2)
O1 C1 C2 116.4(2)
C10 C1 C2 121.0(2)
C16 C17 C18 121.7(2)
C22 C23 C24 123.8(2)
O6 C24 C23 123.4(2)
O6 C24 C26 116.3(2)
C23 C24 C26 120.3(2)
O5 C22 C23 123.6(2)
O5 C22 C25 116.4(2)
C23 C22 C25 120.0(2)
O4 C27 C28 123.2(2)
O4 C27 C30 117.0(3)
C28 C27 C30 119.8(3)
C29 C28 C27 123.5(3)

loop_
_geom_bond_atom_site_label_1
_geom_bond_atom_site_label_2
_geom_bond_distance
Ti1 O2 1.806(2)
Ti1 O1 1.861(2)
Ti1 O5 1.988(2)
Ti1 O3 2.009(2)
Ti1 O4 2.034(2)
Ti1 O6 2.045(2)
O2 C21 1.350(3)
O3 C29 1.278(3)
O1 C1 1.358(3)
C16 C17 1.357(4)
C16 C15 1.404(4)
O5 C22 1.288(3)
O6 C24 1.274(3)
O4 C27 1.270(3)
C15 C14 1.371(3)
C3 C2 1.347(3)
C3 C4 1.408(3)
C20 C19 1.344(3)
C20 C21 1.412(3)
C4 C5 1.420(3)
C4 C9 1.429(3)
C6 C5 1.358(4)
C6 C7 1.401(4)
C2 C1 1.415(3)
C21 C12 1.386(3)
C8 C7 1.364(3)
C8 C9 1.412(3)
C13 C14 1.423(3)
C13 C12 1.424(3)
C13 C18 1.432(3)
C12 C11 1.514(3)
C18 C17 1.412(3)
C18 C19 1.416(3)
C9 C10 1.432(3)
C10 C1 1.380(3)
C10 C11 1.525(3)
C29 C28 1.382(4)
C29 C31 1.491(4)
C23 C22 1.380(4)
C23 C24 1.392(3)
C24 C26 1.495(3)
C22 C25 1.499(3)
C27 C28 1.390(4)
C27 C30 1.499(4)
